data_4321913
loop_
_publ_author_name
'David Esteban'
'Daniel Ba\~nobre'
'Rufina Bastida'
'Andr\'es de Blas'
'Alejandro Mac\'ias'
'Adolfo Rodr\'iguez'
'Teresa Rodr\'iguez-Blas'
'David E. Fenton'
'Harry Adams'
'Jos\'e Mah\'ia'

_publ_section_title
;
 Barium Templating Schiff-Base Lateral Macrobicycles
;
_journal_name_full 'Inorganic Chemistry'
_journal_page_first 1937
_journal_page_last 1944
_journal_paper_doi 10.1021/ic9811190
_journal_volume 38
_journal_year 1999
_chemical_formula_sum 'C31 H37 Ba Cl2 N5 O11'
_chemical_formula_weight 863.90
_chemical_name_systematic
; 
 ? 
;
_space_group_IT_number 61
_symmetry_space_group_name_Hall '-P 2ac 2ab'
_symmetry_space_group_name_H-M 'P b c a'
_atom_sites_solution_hydrogens geom
_atom_sites_solution_primary direct
_atom_sites_solution_secondary difmap
_audit_creation_method SHELXL-97
_cell_angle_alpha 90.00
_cell_angle_beta 90.00
_cell_angle_gamma 90.00
_cell_formula_units_Z 8
_cell_length_a 20.6001(2)
_cell_length_b 15.9333(2)
_cell_length_c 22.4867(4)
_cell_measurement_temperature 293(2)
_cell_volume 7380.75(18)
_computing_molecular_graphics ZORTEP(R)
_computing_structure_refinement 'SHELXL-97 (Sheldrick, 1997)'
_computing_structure_solution 'SHELXS-97 (Sheldrick, 1990)'
_diffrn_ambient_temperature 293(2)
_diffrn_measured_fraction_theta_full 0.912
_diffrn_measured_fraction_theta_max 0.912
_diffrn_radiation_monochromator graphite
_diffrn_radiation_source 'fine-focus sealed tube'
_diffrn_radiation_type MoK\a
_diffrn_radiation_wavelength 0.71073
_diffrn_reflns_av_R_equivalents 0.1378
_diffrn_reflns_av_sigmaI/netI 0.0975
_diffrn_reflns_limit_h_max 19
_diffrn_reflns_limit_h_min -24
_diffrn_reflns_limit_k_max 18
_diffrn_reflns_limit_k_min -18
_diffrn_reflns_limit_l_max 26
_diffrn_reflns_limit_l_min -25
_diffrn_reflns_number 37454
_diffrn_reflns_theta_full 25.00
_diffrn_reflns_theta_max 25.00
_diffrn_reflns_theta_min 2.68
_exptl_absorpt_coefficient_mu 1.283
_exptl_absorpt_correction_T_max 1.0000
_exptl_absorpt_correction_T_min 0.5838
_exptl_crystal_colour colorless
_exptl_crystal_density_diffrn 1.555
_exptl_crystal_density_method 'not measured'
_exptl_crystal_description prismatic
_exptl_crystal_F_000 3488
_exptl_crystal_size_max 0.50
_exptl_crystal_size_mid 0.30
_exptl_crystal_size_min 0.15
_refine_diff_density_max 0.551
_refine_diff_density_min -1.378
_refine_diff_density_rms 0.148
_refine_ls_extinction_coef 0.00028(10)
_refine_ls_extinction_expression Fc^*^=kFc[1+0.001xFc^2^\l^3^/sin(2\q)]^-1/4^
_refine_ls_extinction_method SHELXL
_refine_ls_goodness_of_fit_ref 0.933
_refine_ls_hydrogen_treatment mixed
_refine_ls_matrix_type full
_refine_ls_number_parameters 452
_refine_ls_number_reflns 6484
_refine_ls_number_restraints 0
_refine_ls_restrained_S_all 0.933
_refine_ls_R_factor_all 0.0919
_refine_ls_R_factor_gt 0.0467
_refine_ls_shift/su_max 0.002
_refine_ls_shift/su_mean 0.000
_refine_ls_structure_factor_coef Fsqd
_refine_ls_weighting_details 'w=1/[\s^2^(Fo^2^)+(0.0463P)^2^+0.0000P] where P=(Fo^2^+2Fc^2^)/3'
_refine_ls_weighting_scheme calc
_refine_ls_wR_factor_gt 0.0938
_refine_ls_wR_factor_ref 0.1097
_reflns_number_gt 3999
_reflns_number_total 6484
_reflns_threshold_expression >2sigma(I)
_cod_data_source_file ic9811190_2.cif
_cod_data_source_block for_complex_3
_cod_depositor_comments
;
The following automatic conversions were performed:

'_refine_ls_weighting_scheme' value 'calc
w=1/[\s^2^(Fo^2^)+(0.0463P)^2^+0.0000P] where P=(Fo^2^+2Fc^2^)/3' was
changed to 'calc'. New tag '_refine_ls_weighting_details' was
created. The value of the new tag was set to
'w=1/[\s^2^(Fo^2^)+(0.0463P)^2^+0.0000P] where P=(Fo^2^+2Fc^2^)/3'.

Automatic conversion script
Id: cif_fix_values 3143 2015-03-26 13:38:13Z robertas 
;
_cod_database_code 4321913

loop_
_symmetry_equiv_pos_as_xyz
'x, y, z'
'-x+1/2, -y, z+1/2'
'x+1/2, -y+1/2, -z'
'-x, y+1/2, -z+1/2'
'-x, -y, -z'
'x-1/2, y, -z-1/2'
'-x-1/2, y-1/2, z'
'x, -y-1/2, z-1/2'

loop_
_atom_site_label
_atom_site_type_symbol
_atom_site_fract_x
_atom_site_fract_y
_atom_site_fract_z
_atom_site_U_iso_or_equiv
_atom_site_adp_type
_atom_site_occupancy
_atom_site_calc_flag
_atom_site_refinement_flags
_atom_site_disorder_assembly
_atom_site_disorder_group
Ba Ba 0.627282(14) 0.698635(16) 0.141768(14) 0.04084(13) Uani 1 d . . .
Cl1 Cl 0.67421(6) 0.55002(9) 0.02893(6) 0.0569(4) Uani 1 d . . .
O1 O 0.7230(2) 0.5663(4) -0.0137(2) 0.119(2) Uani 1 d . . .
O2 O 0.62527(19) 0.6147(2) 0.02576(19) 0.0695(11) Uani 1 d . . .
O3 O 0.6450(2) 0.4710(2) 0.0175(2) 0.0764(13) Uani 1 d . . .
O4 O 0.7004(2) 0.5525(3) 0.08841(19) 0.0822(13) Uani 1 d . . .
Cl2 Cl 0.50002(9) 0.65828(10) 0.27762(10) 0.0830(6) Uani 1 d . . .
O5 O 0.4858(5) 0.6904(4) 0.3301(4) 0.181(4) Uani 1 d . . .
O6 O 0.5532(2) 0.6878(3) 0.2483(3) 0.115(2) Uani 1 d . . .
O7 O 0.4485(4) 0.6938(9) 0.2480(6) 0.288(7) Uani 1 d . . .
O8 O 0.4959(5) 0.5749(3) 0.2750(5) 0.251(6) Uani 1 d . . .
N1 N 0.55310(18) 0.5414(2) 0.14063(17) 0.0380(9) Uani 1 d . . .
C2 C 0.5752(2) 0.4734(3) 0.1692(2) 0.0429(12) Uani 1 d . . .
C3 C 0.5489(3) 0.3932(3) 0.1612(3) 0.0556(15) Uani 1 d . . .
H3 H 0.5647 0.3477 0.1827 0.083 Uiso 1 calc R . .
C4 C 0.4997(3) 0.3829(3) 0.1212(3) 0.0687(18) Uani 1 d . . .
H4 H 0.4826 0.3298 0.1140 0.103 Uiso 1 calc R . .
C5 C 0.4755(3) 0.4528(3) 0.0914(3) 0.0638(17) Uani 1 d . . .
H5 H 0.4416 0.4476 0.0643 0.096 Uiso 1 calc R . .
C6 C 0.5033(2) 0.5304(3) 0.1031(2) 0.0415(12) Uani 1 d . . .
C7 C 0.4727(2) 0.6056(3) 0.0775(2) 0.0507(13) Uani 1 d . . .
H7 H 0.4360 0.5987 0.0539 0.076 Uiso 1 calc R . .
N8 N 0.49386(19) 0.6795(2) 0.0858(2) 0.0472(11) Uani 1 d . . .
C9 C 0.4527(3) 0.7446(3) 0.0618(3) 0.0527(14) Uani 1 d . . .
C10 C 0.3904(3) 0.7539(4) 0.0848(3) 0.076(2) Uani 1 d . . .
H10 H 0.3758 0.7186 0.1149 0.114 Uiso 1 calc R . .
C11 C 0.3498(3) 0.8170(4) 0.0625(4) 0.092(2) Uani 1 d . . .
H11 H 0.3083 0.8237 0.0779 0.139 Uiso 1 calc R . .
C12 C 0.3712(4) 0.8688(4) 0.0180(4) 0.085(2) Uani 1 d . . .
H12 H 0.3443 0.9107 0.0031 0.128 Uiso 1 calc R . .
C13 C 0.4328(3) 0.8586(4) -0.0046(3) 0.0734(18) Uani 1 d . . .
H13 H 0.4466 0.8929 -0.0356 0.110 Uiso 1 calc R . .
C14 C 0.4751(3) 0.7975(3) 0.0180(3) 0.0565(15) Uani 1 d . . .
C15 C 0.5428(3) 0.7896(4) -0.0065(3) 0.0689(17) Uani 1 d . . .
H15A H 0.5513 0.7310 -0.0152 0.103 Uiso 1 calc R . .
H15B H 0.5452 0.8204 -0.0437 0.103 Uiso 1 calc R . .
N16 N 0.5940(2) 0.8211(3) 0.0339(2) 0.0688(14) Uani 1 d . . .
C17 C 0.6543(3) 0.8183(5) -0.0034(3) 0.096(3) Uani 1 d . . .
H17A H 0.6581 0.7625 -0.0204 0.144 Uiso 1 calc R . .
H17B H 0.6492 0.8574 -0.0361 0.144 Uiso 1 calc R . .
C18 C 0.7160(3) 0.8384(5) 0.0280(4) 0.108(3) Uani 1 d . . .
H18A H 0.7516 0.8394 -0.0001 0.162 Uiso 1 calc R . .
H18B H 0.7128 0.8933 0.0464 0.162 Uiso 1 calc R . .
O19 O 0.72799(17) 0.7756(2) 0.0729(2) 0.0710(12) Uani 1 d . . .
C20 C 0.7930(3) 0.7833(4) 0.0948(3) 0.080(2) Uani 1 d . . .
H20A H 0.7964 0.8323 0.1202 0.120 Uiso 1 calc R . .
H20B H 0.8228 0.7903 0.0618 0.120 Uiso 1 calc R . .
C21 C 0.8103(3) 0.7072(4) 0.1288(3) 0.0715(18) Uani 1 d . . .
H21A H 0.8556 0.7113 0.1400 0.107 Uiso 1 calc R . .
H21B H 0.8060 0.6591 0.1027 0.107 Uiso 1 calc R . .
N22 N 0.7715(2) 0.6906(3) 0.1837(2) 0.0516(11) Uani 1 d . . .
C23 C 0.7862(3) 0.7545(4) 0.2295(3) 0.0690(17) Uani 1 d . . .
H23A H 0.8011 0.8053 0.2100 0.103 Uiso 1 calc R . .
H23B H 0.8213 0.7341 0.2544 0.103 Uiso 1 calc R . .
C24 C 0.7291(3) 0.7753(4) 0.2682(3) 0.078(2) Uani 1 d . . .
H24A H 0.7143 0.7255 0.2889 0.118 Uiso 1 calc R . .
H24B H 0.7413 0.8171 0.2975 0.118 Uiso 1 calc R . .
O25 O 0.6785(2) 0.8071(3) 0.2311(2) 0.0888(15) Uani 1 d . . .
C26 C 0.6424(4) 0.8710(5) 0.2513(4) 0.107(3) Uani 1 d . . .
H26A H 0.6714 0.9149 0.2650 0.161 Uiso 1 calc R . .
H26B H 0.6180 0.8515 0.2855 0.161 Uiso 1 calc R . .
C27 C 0.5984(5) 0.9066(5) 0.2107(5) 0.133(4) Uani 1 d . . .
H27A H 0.5577 0.9148 0.2316 0.199 Uiso 1 calc R . .
H27B H 0.6147 0.9619 0.2005 0.199 Uiso 1 calc R . .
O28 O 0.5847(3) 0.8670(3) 0.1594(3) 0.135(3) Uani 1 d . . .
C29 C 0.5468(5) 0.9082(4) 0.1153(5) 0.111(3) Uani 1 d . . .
H29A H 0.5395 0.9660 0.1271 0.166 Uiso 1 calc R . .
H29B H 0.5048 0.8808 0.1122 0.166 Uiso 1 calc R . .
C30 C 0.5808(4) 0.9061(4) 0.0550(4) 0.100(3) Uani 1 d . . .
H30A H 0.5538 0.9347 0.0260 0.151 Uiso 1 calc R . .
H30B H 0.6214 0.9365 0.0579 0.151 Uiso 1 calc R . .
C31 C 0.7915(2) 0.6052(3) 0.2041(2) 0.0508(13) Uani 1 d . . .
H31A H 0.7771 0.5645 0.1749 0.076 Uiso 1 calc R . .
H31B H 0.8385 0.6031 0.2054 0.076 Uiso 1 calc R . .
C32 C 0.7659(3) 0.5798(3) 0.2635(2) 0.0485(13) Uani 1 d . . .
C33 C 0.8070(3) 0.5781(3) 0.3129(3) 0.0602(15) Uani 1 d . . .
H33 H 0.8503 0.5938 0.3086 0.090 Uiso 1 calc R . .
C34 C 0.7846(4) 0.5536(4) 0.3677(3) 0.0707(18) Uani 1 d . . .
H34 H 0.8128 0.5533 0.4000 0.106 Uiso 1 calc R . .
C35 C 0.7205(3) 0.5294(4) 0.3756(3) 0.0702(17) Uani 1 d . . .
H35 H 0.7057 0.5136 0.4130 0.105 Uiso 1 calc R . .
C36 C 0.6787(3) 0.5291(3) 0.3272(3) 0.0591(15) Uani 1 d . . .
H36 H 0.6356 0.5130 0.3319 0.089 Uiso 1 calc R . .
C37 C 0.7018(3) 0.5531(3) 0.2716(2) 0.0458(13) Uani 1 d . . .
N38 N 0.65897(18) 0.5512(2) 0.22130(18) 0.0401(10) Uani 1 d . . .
C39 C 0.6266(2) 0.4843(3) 0.2140(2) 0.0450(12) Uani 1 d . . .
H39 H 0.6360 0.4390 0.2386 0.068 Uiso 1 calc R . .

loop_
_atom_site_aniso_label
_atom_site_aniso_U_11
_atom_site_aniso_U_22
_atom_site_aniso_U_33
_atom_site_aniso_U_23
_atom_site_aniso_U_13
_atom_site_aniso_U_12
Ba 0.03827(18) 0.03079(17) 0.0535(2) 0.00038(14) -0.00232(15) -0.00302(14)
Cl1 0.0427(7) 0.0720(9) 0.0559(9) -0.0181(7) 0.0022(7) -0.0022(7)
O1 0.087(4) 0.161(5) 0.109(4) -0.046(4) 0.059(3) -0.037(3)
O2 0.069(3) 0.067(2) 0.073(3) 0.002(2) -0.003(2) 0.012(2)
O3 0.074(3) 0.063(3) 0.092(3) -0.020(2) -0.019(2) -0.003(2)
O4 0.070(3) 0.108(3) 0.069(3) -0.022(2) -0.030(2) 0.011(2)
Cl2 0.0773(12) 0.0647(10) 0.1070(15) -0.0236(10) 0.0441(11) -0.0169(9)
O5 0.273(10) 0.122(5) 0.147(6) -0.052(5) 0.126(7) -0.040(5)
O6 0.099(4) 0.087(3) 0.159(5) -0.021(3) 0.077(4) -0.028(3)
O7 0.095(6) 0.54(2) 0.227(12) 0.052(12) -0.031(6) -0.019(9)
O8 0.329(11) 0.061(3) 0.363(13) -0.066(5) 0.254(10) -0.077(5)
N1 0.037(2) 0.033(2) 0.044(2) 0.0023(19) -0.002(2) -0.0024(17)
C2 0.042(3) 0.035(3) 0.052(3) 0.001(2) -0.001(2) 0.000(2)
C3 0.064(4) 0.036(3) 0.067(4) 0.004(3) -0.019(3) -0.004(3)
C4 0.074(4) 0.042(3) 0.090(5) -0.002(3) -0.026(4) -0.016(3)
C5 0.059(4) 0.049(3) 0.084(5) -0.002(3) -0.025(3) -0.009(3)
C6 0.035(3) 0.036(3) 0.053(3) 0.006(2) -0.007(2) -0.004(2)
C7 0.038(3) 0.054(3) 0.061(4) 0.006(3) -0.010(3) 0.000(3)
N8 0.041(2) 0.044(2) 0.056(3) 0.008(2) -0.006(2) 0.000(2)
C9 0.047(3) 0.043(3) 0.068(4) 0.005(3) -0.006(3) 0.011(3)
C10 0.057(4) 0.068(4) 0.103(6) 0.022(4) 0.005(4) 0.012(3)
C11 0.062(4) 0.086(5) 0.129(7) 0.019(5) 0.007(4) 0.027(4)
C12 0.075(5) 0.067(4) 0.114(6) 0.019(4) -0.017(4) 0.020(4)
C13 0.072(5) 0.066(4) 0.083(5) 0.018(3) -0.018(4) 0.007(4)
C14 0.058(3) 0.044(3) 0.068(4) 0.010(3) -0.015(3) 0.006(3)
C15 0.062(4) 0.073(4) 0.072(4) 0.019(3) -0.009(3) 0.004(3)
N16 0.062(3) 0.061(3) 0.083(4) 0.029(3) -0.010(3) -0.006(2)
C17 0.063(4) 0.129(6) 0.096(6) 0.065(5) -0.001(4) -0.016(4)
C18 0.066(5) 0.125(6) 0.134(7) 0.075(6) -0.013(5) -0.023(4)
O19 0.044(2) 0.084(3) 0.086(3) 0.033(2) -0.007(2) -0.016(2)
C20 0.049(4) 0.086(4) 0.104(6) 0.028(4) -0.012(4) -0.021(3)
C21 0.041(3) 0.092(5) 0.081(5) 0.015(4) -0.001(3) -0.008(3)
N22 0.044(3) 0.056(3) 0.055(3) 0.001(2) -0.006(2) -0.008(2)
C23 0.059(4) 0.056(4) 0.091(5) -0.001(4) -0.016(4) -0.007(3)
C24 0.089(5) 0.067(4) 0.080(5) -0.024(4) -0.023(4) 0.001(4)
O25 0.086(3) 0.073(3) 0.107(4) -0.045(3) -0.022(3) 0.017(3)
C26 0.149(8) 0.065(5) 0.108(7) -0.036(4) -0.020(6) 0.018(5)
C27 0.139(8) 0.106(6) 0.153(10) -0.055(7) -0.041(7) 0.064(6)
O28 0.200(7) 0.065(3) 0.141(5) -0.048(3) -0.076(5) 0.061(4)
C29 0.137(8) 0.063(5) 0.133(8) -0.032(5) -0.043(7) 0.045(5)
C30 0.103(6) 0.049(4) 0.149(9) 0.020(5) -0.032(6) -0.006(4)
C31 0.039(3) 0.058(3) 0.056(4) -0.004(3) -0.007(3) 0.002(3)
C32 0.049(3) 0.045(3) 0.052(4) -0.007(3) -0.014(3) 0.003(2)
C33 0.061(4) 0.061(4) 0.058(4) -0.001(3) -0.021(3) 0.002(3)
C34 0.088(5) 0.068(4) 0.056(5) -0.001(3) -0.030(4) -0.003(4)
C35 0.084(5) 0.077(4) 0.049(4) 0.006(3) -0.011(3) 0.001(4)
C36 0.071(4) 0.060(3) 0.047(4) 0.000(3) -0.007(3) -0.005(3)
C37 0.057(3) 0.037(3) 0.043(3) -0.001(2) -0.012(3) 0.004(2)
N38 0.036(2) 0.037(2) 0.048(3) 0.0007(19) -0.0045(19) -0.0003(19)
C39 0.050(3) 0.037(3) 0.048(3) 0.002(2) -0.006(3) 0.010(3)

loop_
_atom_type_symbol
_atom_type_description
_atom_type_scat_dispersion_real
_atom_type_scat_dispersion_imag
_atom_type_scat_source
C C 0.0033 0.0016 'International Tables Vol C Tables 4.2.6.8 and 6.1.1.4'
Ba Ba -0.3244 2.2819 'International Tables Vol C Tables 4.2.6.8 and 6.1.1.4'
Cl Cl 0.1484 0.1585 'International Tables Vol C Tables 4.2.6.8 and 6.1.1.4'
H H 0.0000 0.0000 'International Tables Vol C Tables 4.2.6.8 and 6.1.1.4'
N N 0.0061 0.0033 'International Tables Vol C Tables 4.2.6.8 and 6.1.1.4'
O O 0.0106 0.0060 'International Tables Vol C Tables 4.2.6.8 and 6.1.1.4'

loop_
_geom_angle_atom_site_label_1
_geom_angle_atom_site_label_2
_geom_angle_atom_site_label_3
_geom_angle
_geom_angle_site_symmetry_1
_geom_angle_site_symmetry_3
_geom_angle_publ_flag
O6 Ba O28 76.99(18) . . ?
O6 Ba O25 69.04(15) . . ?
O28 Ba O25 56.33(15) . . ?
O6 Ba O19 150.39(14) . . ?
O28 Ba O19 83.95(18) . . ?
O25 Ba O19 81.57(14) . . ?
O6 Ba O2 135.54(13) . . ?
O28 Ba O2 123.29(15) . . ?
O25 Ba O2 155.28(13) . . ?
O19 Ba O2 74.02(12) . . ?
O6 Ba N1 71.11(12) . . ?
O28 Ba N1 130.14(17) . . ?
O25 Ba N1 135.72(13) . . ?
O19 Ba N1 137.56(12) . . ?
O2 Ba N1 66.13(11) . . ?
O6 Ba O4 123.72(13) . . ?
O28 Ba O4 159.05(18) . . ?
O25 Ba O4 124.20(12) . . ?
O19 Ba O4 75.78(12) . . ?
O2 Ba O4 45.75(10) . . ?
N1 Ba O4 66.32(11) . . ?
O6 Ba N38 64.60(13) . . ?
O28 Ba N38 135.68(16) . . ?
O25 Ba N38 88.52(12) . . ?
O19 Ba N38 119.74(10) . . ?
O2 Ba N38 100.07(10) . . ?
N1 Ba N38 56.94(10) . . ?
O4 Ba N38 61.87(11) . . ?
O6 Ba N8 81.78(15) . . ?
O28 Ba N8 82.75(15) . . ?
O25 Ba N8 133.41(12) . . ?
O19 Ba N8 118.31(11) . . ?
O2 Ba N8 64.72(11) . . ?
N1 Ba N8 55.91(10) . . ?
O4 Ba N8 102.08(11) . . ?
N38 Ba N8 111.24(10) . . ?
O6 Ba N22 104.75(15) . . ?
O28 Ba N22 106.82(15) . . ?
O25 Ba N22 57.30(12) . . ?
O19 Ba N22 59.41(11) . . ?
O2 Ba N22 105.27(11) . . ?
N1 Ba N22 117.63(10) . . ?
O4 Ba N22 67.26(11) . . ?
N38 Ba N22 65.42(11) . . ?
N8 Ba N22 169.29(11) . . ?
O6 Ba N16 124.21(16) . . ?
O28 Ba N16 57.56(17) . . ?
O25 Ba N16 104.17(14) . . ?
O19 Ba N16 58.80(12) . . ?
O2 Ba N16 66.36(12) . . ?
N1 Ba N16 113.83(12) . . ?
O4 Ba N16 106.05(13) . . ?
N38 Ba N16 166.42(12) . . ?
N8 Ba N16 63.38(12) . . ?
N22 Ba N16 117.35(12) . . ?
O6 Ba Cl1 134.19(9) . . ?
O28 Ba Cl1 143.04(14) . . ?
O25 Ba Cl1 142.66(10) . . ?
O19 Ba Cl1 72.93(9) . . ?
O2 Ba Cl1 22.67(7) . . ?
N1 Ba Cl1 64.69(8) . . ?
O4 Ba Cl1 23.09(8) . . ?
N38 Ba Cl1 81.26(8) . . ?
N8 Ba Cl1 83.40(8) . . ?
N22 Ba Cl1 86.00(8) . . ?
N16 Ba Cl1 85.63(10) . . ?
O1 Cl1 O3 110.0(3) . . ?
O1 Cl1 O4 111.0(3) . . ?
O3 Cl1 O4 110.5(3) . . ?
O1 Cl1 O2 109.4(3) . . ?
O3 Cl1 O2 109.2(2) . . ?
O4 Cl1 O2 106.7(2) . . ?
O1 Cl1 Ba 123.2(2) . . ?
O3 Cl1 Ba 126.6(2) . . ?
O4 Cl1 Ba 55.23(17) . . ?
O2 Cl1 Ba 51.56(17) . . ?
Cl1 O2 Ba 105.8(2) . . ?
Cl1 O4 Ba 101.7(2) . . ?
O5 Cl2 O8 114.3(5) . . ?
O5 Cl2 O6 118.5(4) . . ?
O8 Cl2 O6 112.0(4) . . ?
O5 Cl2 O7 95.9(7) . . ?
O8 Cl2 O7 109.8(8) . . ?
O6 Cl2 O7 104.1(6) . . ?
Cl2 O6 Ba 149.3(4) . . ?
C2 N1 C6 117.1(4) . . ?
C2 N1 Ba 120.6(3) . . ?
C6 N1 Ba 121.1(3) . . ?
N1 C2 C3 123.0(5) . . ?
N1 C2 C39 118.5(4) . . ?
C3 C2 C39 118.3(4) . . ?
C4 C3 C2 118.8(5) . . ?
C3 C4 C5 119.2(5) . . ?
C6 C5 C4 118.2(5) . . ?
N1 C6 C5 123.5(4) . . ?
N1 C6 C7 117.9(4) . . ?
C5 C6 C7 118.3(4) . . ?
N8 C7 C6 123.4(5) . . ?
C7 N8 C9 114.1(4) . . ?
C7 N8 Ba 117.7(3) . . ?
C9 N8 Ba 127.9(3) . . ?
C14 C9 C10 120.7(5) . . ?
C14 C9 N8 120.7(5) . . ?
C10 C9 N8 118.6(5) . . ?
C9 C10 C11 119.6(6) . . ?
C12 C11 C10 120.2(7) . . ?
C11 C12 C13 119.7(6) . . ?
C12 C13 C14 121.4(6) . . ?
C9 C14 C13 118.5(6) . . ?
C9 C14 C15 121.5(5) . . ?
C13 C14 C15 120.0(6) . . ?
N16 C15 C14 114.1(5) . . ?
C30 N16 C15 112.3(5) . . ?
C30 N16 C17 111.4(6) . . ?
C15 N16 C17 103.8(5) . . ?
C30 N16 Ba 111.1(4) . . ?
C15 N16 Ba 114.4(3) . . ?
C17 N16 Ba 103.3(3) . . ?
C18 C17 N16 115.8(7) . . ?
O19 C18 C17 109.2(5) . . ?
C20 O19 C18 110.0(4) . . ?
C20 O19 Ba 121.8(4) . . ?
C18 O19 Ba 123.4(3) . . ?
O19 C20 C21 109.5(5) . . ?
C20 C21 N22 116.4(5) . . ?
C23 N22 C21 110.1(4) . . ?
C23 N22 C31 110.8(4) . . ?
C21 N22 C31 105.5(4) . . ?
C23 N22 Ba 112.2(3) . . ?
C21 N22 Ba 104.7(3) . . ?
C31 N22 Ba 113.1(3) . . ?
N22 C23 C24 113.3(5) . . ?
O25 C24 C23 108.2(6) . . ?
C26 O25 C24 118.5(6) . . ?
C26 O25 Ba 119.6(4) . . ?
C24 O25 Ba 117.8(3) . . ?
O25 C26 C27 116.4(7) . . ?
O28 C27 C26 120.3(7) . . ?
C27 O28 C29 119.8(6) . . ?
C27 O28 Ba 119.7(5) . . ?
C29 O28 Ba 120.4(4) . . ?
O28 C29 C30 110.9(7) . . ?
N16 C30 C29 113.3(6) . . ?
C32 C31 N22 115.2(4) . . ?
C33 C32 C37 117.6(5) . . ?
C33 C32 C31 120.2(5) . . ?
C37 C32 C31 122.2(5) . . ?
C34 C33 C32 121.0(6) . . ?
C33 C34 C35 121.0(6) . . ?
C34 C35 C36 119.5(6) . . ?
C35 C36 C37 119.4(6) . . ?
C36 C37 C32 121.6(5) . . ?
C36 C37 N38 119.5(5) . . ?
C32 C37 N38 118.9(5) . . ?
C39 N38 C37 116.3(4) . . ?
C39 N38 Ba 117.6(3) . . ?
C37 N38 Ba 125.7(3) . . ?
N38 C39 C2 124.5(4) . . ?

loop_
_geom_bond_atom_site_label_1
_geom_bond_atom_site_label_2
_geom_bond_distance
_geom_bond_site_symmetry_2
_geom_bond_publ_flag
Ba O6 2.845(5) . ?
Ba O28 2.850(4) . ?
Ba O25 2.853(4) . ?
Ba O19 2.865(4) . ?
Ba O2 2.932(4) . ?
Ba N1 2.934(4) . ?
Ba O4 3.022(4) . ?
Ba N38 3.023(4) . ?
Ba N8 3.038(4) . ?
Ba N22 3.119(4) . ?
Ba N16 3.188(5) . ?
Ba Cl1 3.6027(14) . ?
Cl1 O1 1.413(4) . ?
Cl1 O3 1.419(4) . ?
Cl1 O4 1.443(4) . ?
Cl1 O2 1.443(4) . ?
Cl2 O5 1.319(6) . ?
Cl2 O8 1.332(5) . ?
Cl2 O6 1.363(4) . ?
Cl2 O7 1.375(10) . ?
N1 C2 1.340(6) . ?
N1 C6 1.340(6) . ?
C2 C3 1.400(6) . ?
C2 C39 1.472(7) . ?
C3 C4 1.365(8) . ?
C4 C5 1.393(7) . ?
C5 C6 1.389(6) . ?
C6 C7 1.471(6) . ?
C7 N8 1.268(6) . ?
N8 C9 1.445(6) . ?
C9 C14 1.375(8) . ?
C9 C10 1.392(8) . ?
C10 C11 1.400(8) . ?
C11 C12 1.371(9) . ?
C12 C13 1.376(9) . ?
C13 C14 1.403(8) . ?
C14 C15 1.505(8) . ?
C15 N16 1.480(7) . ?
N16 C30 1.461(8) . ?
N16 C17 1.499(8) . ?
C17 C18 1.489(10) . ?
C18 O19 1.441(7) . ?
O19 C20 1.432(6) . ?
C20 C21 1.477(8) . ?
C21 N22 1.493(7) . ?
N22 C23 1.480(7) . ?
N22 C31 1.494(6) . ?
C23 C24 1.501(9) . ?
C24 O25 1.427(7) . ?
O25 C26 1.340(8) . ?
C26 C27 1.405(11) . ?
C27 O28 1.344(9) . ?
O28 C29 1.422(9) . ?
C29 C30 1.528(11) . ?
C31 C32 1.492(7) . ?
C32 C33 1.397(7) . ?
C32 C37 1.400(7) . ?
C33 C34 1.373(8) . ?
C34 C35 1.387(9) . ?
C35 C36 1.387(8) . ?
C36 C37 1.391(7) . ?
C37 N38 1.435(6) . ?
N38 C39 1.268(6) . ?
